data_1568317
loop_
_publ_author_name
'Kobayashi, Yoshinao'
'Sunada, Yusuke'

_publ_section_title
;
 Germanium hydrides as an efficient hydrogen-storage material operated by
 an iron catalyst.
;
_journal_issue 5
_journal_name_full 'Chemical science'
_journal_page_first 1065
_journal_page_last 1071
_journal_paper_doi 10.1039/d2sc06011f
_journal_volume 14
_journal_year 2023
_chemical_absolute_configuration 'CHOOSE rm ad rmad syn or unk'
_chemical_formula_moiety 'C74 H90 Fe Ge4 N4 O2'
_chemical_formula_sum 'C74 H90 Fe Ge4 N4 O2'
_chemical_formula_weight 1413.76
_space_group_crystal_system monoclinic
_space_group_IT_number 9
_space_group_name_Hall 'C -2yc'
_space_group_name_H-M_alt 'C 1 c 1'
_atom_sites_solution_hydrogens geom
_atom_sites_solution_primary direct
_atom_sites_solution_secondary difmap
_audit_update_record
;
2022-09-01 deposited with the CCDC.	2022-12-30 downloaded from the CCDC.
;
_cell_angle_alpha 90.0000
_cell_angle_beta 92.615(4)
_cell_angle_gamma 90.0000
_cell_formula_units_Z 4
_cell_length_a 14.0493(6)
_cell_length_b 24.0246(9)
_cell_length_c 19.8466(7)
_cell_measurement_reflns_used 14784
_cell_measurement_temperature 113
_cell_measurement_theta_max 31.34
_cell_measurement_theta_min 1.94
_cell_volume 6691.8(4)
_computing_cell_refinement 'CrysAlisPro 1.171.41.93a (Rigaku OD, 2020)'
_computing_data_collection 'CrysAlisPro 1.171.41.93a (Rigaku OD, 2020)'
_computing_data_reduction 'CrysAlisPro 1.171.41.93a (Rigaku OD, 2020)'
_computing_molecular_graphics 'CrystalStructure 4.3'
_computing_publication_material 'CrystalStructure 4.3 (Rigaku, 2019)'
_computing_structure_refinement 'SHELXL Version 2017/1 (Sheldrick, 2008)'
_computing_structure_solution 'SHELXT Version 2014/5 (Sheldrick, 2014)'
_diffrn_ambient_temperature 113
_diffrn_detector_area_resol_mean 28.626
_diffrn_measured_fraction_theta_full 1.000
_diffrn_measured_fraction_theta_max 0.914
_diffrn_measurement_device_type 'Rigaku Saturn724'
_diffrn_measurement_method \w
_diffrn_radiation_type 'Mo K\a'
_diffrn_radiation_wavelength 0.71075
_diffrn_reflns_av_R_equivalents 0.0461
_diffrn_reflns_av_unetI/netI 0.0863
_diffrn_reflns_Laue_measured_fraction_full 1.000
_diffrn_reflns_Laue_measured_fraction_max 0.914
_diffrn_reflns_limit_h_max 20
_diffrn_reflns_limit_h_min -19
_diffrn_reflns_limit_k_max 29
_diffrn_reflns_limit_k_min -33
_diffrn_reflns_limit_l_max 28
_diffrn_reflns_limit_l_min -28
_diffrn_reflns_number 32128
_diffrn_reflns_point_group_measured_fraction_full 0.900
_diffrn_reflns_point_group_measured_fraction_max 0.758
_diffrn_reflns_theta_full 25.242
_diffrn_reflns_theta_max 31.175
_diffrn_reflns_theta_min 1.680
_diffrn_standards_number 0
_exptl_absorpt_coefficient_mu 2.035
_exptl_absorpt_correction_T_max 0.960
_exptl_absorpt_correction_T_min 0.895
_exptl_absorpt_correction_type multi-scan
_exptl_absorpt_process_details
;
CrysAlisPro 1.171.41.93a (Rigaku Oxford Diffraction, 2020)
Empirical absorption correction using spherical harmonics,
implemented in SCALE3 ABSPACK scaling algorithm.
;
_exptl_crystal_colour red
_exptl_crystal_density_diffrn 1.403
_exptl_crystal_density_method 'not measured'
_exptl_crystal_description plate
_exptl_crystal_F_000 2928.00
_exptl_crystal_size_max 0.100
_exptl_crystal_size_mid 0.100
_exptl_crystal_size_min 0.020
_refine_diff_density_max 0.82
_refine_diff_density_min -0.71
_refine_ls_abs_structure_details
;
 Flack x determined using 4190 quotients [(I+)-(I-)]/[(I+)+(I-)]
 (Parsons, Flack and Wagner, Acta Cryst. B69 (2013) 249-259).
;
_refine_ls_abs_structure_Flack -0.010(6)
_refine_ls_extinction_method none
_refine_ls_goodness_of_fit_ref 1.015
_refine_ls_hydrogen_treatment constr
_refine_ls_number_parameters 780
_refine_ls_number_reflns 16430
_refine_ls_number_restraints 2
_refine_ls_R_factor_all 0.0749
_refine_ls_R_factor_gt 0.0505
_refine_ls_shift/su_max 0.001
_refine_ls_structure_factor_coef Fsqd
_refine_ls_weighting_details 'w = 1/[\s^2^(Fo^2^)+(0.0401P)^2^] where P=(Fo^2^+2Fc^2^)/3'
_refine_ls_weighting_scheme calc
_refine_ls_wR_factor_gt 0.0899
_refine_ls_wR_factor_ref 0.0996
_reflns_Friedel_coverage 0.658
_reflns_Friedel_fraction_full 0.799
_reflns_Friedel_fraction_max 0.603
_reflns_number_gt 13048
_reflns_number_total 16430
_reflns_threshold_expression F^2^>2.0\s(F^2^)
_cod_data_source_file d2sc06011f2.cif
_cod_data_source_block Ge4FeO2N4C74H90
_cod_depositor_comments 'Adding full bibliography for 1568315--1568318.cif.'
_cod_database_code 1568317

loop_
_space_group_symop_id
_space_group_symop_operation_xyz
1 +X,+Y,+Z
2 +X,-Y,1/2+Z
3 1/2+X,1/2+Y,+Z
4 1/2+X,1/2-Y,1/2+Z

loop_
_atom_site_label
_atom_site_type_symbol
_atom_site_fract_x
_atom_site_fract_y
_atom_site_fract_z
_atom_site_U_iso_or_equiv
_atom_site_adp_type
_atom_site_occupancy
_atom_site_site_symmetry_order
_atom_site_calc_flag
_atom_site_refinement_flags_posn
_atom_site_refinement_flags_adp
_atom_site_refinement_flags_occupancy
_atom_site_disorder_assembly
_atom_site_disorder_group
Ge1 Ge 0.49738(4) 0.30083(2) 0.36211(3) 0.01831(14) Uani 1 1 d . . . . .
Ge2 Ge 0.52922(4) 0.40196(2) 0.35782(3) 0.01880(14) Uani 1 1 d . . . . .
Ge3 Ge 0.54345(4) 0.42699(2) 0.47649(3) 0.01784(13) Uani 1 1 d . . . . .
Ge4 Ge 0.62965(4) 0.34871(2) 0.53249(3) 0.01830(14) Uani 1 1 d . . . . .
Fe1 Fe 0.58069(6) 0.25881(3) 0.46838(4) 0.01618(18) Uani 1 1 d . . . . .
O1 O 0.0879(4) 0.4817(3) 0.6586(3) 0.0596(17) Uani 1 1 d . . . . .
O2 O 0.0794(4) 0.5231(2) 0.8030(3) 0.0494(14) Uani 1 1 d . . . . .
N1 N 0.7545(3) 0.1864(2) 0.5145(2) 0.0189(11) Uani 1 1 d . . . . .
N2 N 0.7607(4) 0.1986(2) 0.4080(2) 0.0213(11) Uani 1 1 d . . . . .
N3 N 0.4520(3) 0.19854(19) 0.5744(2) 0.0178(10) Uani 1 1 d . . . . .
N4 N 0.4735(4) 0.14734(18) 0.4877(2) 0.0197(11) Uani 1 1 d . . . . .
C1 C 0.7059(4) 0.2104(2) 0.4607(3) 0.0190(12) Uani 1 1 d . . . . .
C2 C 0.8379(4) 0.1614(2) 0.4954(3) 0.0211(13) Uani 1 1 d . . . . .
C3 C 0.8413(4) 0.1686(3) 0.4282(3) 0.0233(13) Uani 1 1 d . . . . .
C4 C 0.7191(4) 0.1903(2) 0.5833(3) 0.0195(12) Uani 1 1 d . . . . .
H4 H 0.664017 0.216720 0.580882 0.023 Uiso 1 1 calc R U . . .
C5 C 0.6814(5) 0.1351(3) 0.6068(3) 0.0285(15) Uani 1 1 d . . . . .
H5A H 0.632909 0.121359 0.573822 0.034 Uiso 1 1 calc R U . . .
H5B H 0.653090 0.139900 0.650596 0.034 Uiso 1 1 calc R U . . .
H5C H 0.733825 0.108235 0.611094 0.034 Uiso 1 1 calc R U . . .
C6 C 0.7930(5) 0.2150(3) 0.6325(3) 0.0302(15) Uani 1 1 d . . . . .
H6A H 0.840122 0.186464 0.645653 0.036 Uiso 1 1 calc R U . . .
H6B H 0.761840 0.228335 0.672594 0.036 Uiso 1 1 calc R U . . .
H6C H 0.824978 0.246171 0.611054 0.036 Uiso 1 1 calc R U . . .
C7 C 0.7356(5) 0.2202(3) 0.3394(3) 0.0269(14) Uani 1 1 d . . . . .
H7 H 0.677648 0.243896 0.343458 0.032 Uiso 1 1 calc R U . . .
C8 C 0.7089(5) 0.1746(3) 0.2898(3) 0.0347(17) Uani 1 1 d . . . . .
H8A H 0.659989 0.150815 0.308587 0.042 Uiso 1 1 calc R U . . .
H8B H 0.765333 0.152240 0.281175 0.042 Uiso 1 1 calc R U . . .
H8C H 0.683924 0.191205 0.247514 0.042 Uiso 1 1 calc R U . . .
C9 C 0.8130(5) 0.2576(3) 0.3143(3) 0.0365(18) Uani 1 1 d . . . . .
H9A H 0.869592 0.235350 0.305671 0.044 Uiso 1 1 calc R U . . .
H9B H 0.829387 0.285903 0.348518 0.044 Uiso 1 1 calc R U . . .
H9C H 0.790195 0.275928 0.272498 0.044 Uiso 1 1 calc R U . . .
C10 C 0.9109(5) 0.1352(3) 0.5422(3) 0.0297(15) Uani 1 1 d . . . . .
H10A H 0.879549 0.109964 0.572982 0.036 Uiso 1 1 calc R U . . .
H10B H 0.944870 0.164271 0.568259 0.036 Uiso 1 1 calc R U . . .
H10C H 0.956324 0.114203 0.516064 0.036 Uiso 1 1 calc R U . . .
C11 C 0.9174(5) 0.1489(3) 0.3829(3) 0.0358(17) Uani 1 1 d . . . . .
H11A H 0.958235 0.121701 0.407096 0.043 Uiso 1 1 calc R U . . .
H11B H 0.956009 0.180683 0.369582 0.043 Uiso 1 1 calc R U . . .
H11C H 0.887664 0.131450 0.342589 0.043 Uiso 1 1 calc R U . . .
C12 C 0.4922(4) 0.1988(2) 0.5133(3) 0.0168(12) Uani 1 1 d . . . . .
C13 C 0.4103(4) 0.1474(2) 0.5870(3) 0.0210(13) Uani 1 1 d . . . . .
C14 C 0.4241(4) 0.1154(2) 0.5326(3) 0.0217(13) Uani 1 1 d . . . . .
C15 C 0.4516(4) 0.2486(3) 0.6173(3) 0.0218(13) Uani 1 1 d . . . . .
H15 H 0.486861 0.277973 0.592800 0.026 Uiso 1 1 calc R U . . .
C16 C 0.5060(5) 0.2401(3) 0.6841(3) 0.0267(14) Uani 1 1 d . . . . .
H16A H 0.469149 0.215851 0.712932 0.032 Uiso 1 1 calc R U . . .
H16B H 0.516323 0.276126 0.706362 0.032 Uiso 1 1 calc R U . . .
H16C H 0.567617 0.222712 0.676307 0.032 Uiso 1 1 calc R U . . .
C17 C 0.3519(5) 0.2708(3) 0.6246(3) 0.0278(14) Uani 1 1 d . . . . .
H17A H 0.317227 0.246167 0.654220 0.033 Uiso 1 1 calc R U . . .
H17B H 0.318656 0.272421 0.580166 0.033 Uiso 1 1 calc R U . . .
H17C H 0.355344 0.308253 0.644180 0.033 Uiso 1 1 calc R U . . .
C18 C 0.5019(5) 0.1311(3) 0.4198(3) 0.0253(14) Uani 1 1 d . . . . .
H18 H 0.531654 0.164816 0.400102 0.030 Uiso 1 1 calc R U . . .
C19 C 0.4163(6) 0.1167(3) 0.3733(4) 0.0410(18) Uani 1 1 d . . . . .
H19A H 0.436720 0.113140 0.326956 0.049 Uiso 1 1 calc R U . . .
H19B H 0.368579 0.146345 0.375395 0.049 Uiso 1 1 calc R U . . .
H19C H 0.388608 0.081474 0.387652 0.049 Uiso 1 1 calc R U . . .
C20 C 0.5780(6) 0.0868(3) 0.4229(4) 0.0363(18) Uani 1 1 d . . . . .
H20A H 0.633871 0.100489 0.449197 0.044 Uiso 1 1 calc R U . . .
H20B H 0.596125 0.077746 0.377044 0.044 Uiso 1 1 calc R U . . .
H20C H 0.553430 0.053314 0.444336 0.044 Uiso 1 1 calc R U . . .
C21 C 0.3622(4) 0.1324(3) 0.6495(3) 0.0274(14) Uani 1 1 d . . . . .
H21A H 0.407530 0.135770 0.688362 0.033 Uiso 1 1 calc R U . . .
H21B H 0.338995 0.094041 0.646130 0.033 Uiso 1 1 calc R U . . .
H21C H 0.308366 0.157640 0.655432 0.033 Uiso 1 1 calc R U . . .
C22 C 0.3948(5) 0.0554(3) 0.5214(4) 0.0329(16) Uani 1 1 d . . . . .
H22A H 0.358708 0.042552 0.559474 0.040 Uiso 1 1 calc R U . . .
H22B H 0.451790 0.032329 0.517579 0.040 Uiso 1 1 calc R U . . .
H22C H 0.354918 0.052568 0.479678 0.040 Uiso 1 1 calc R U . . .
C23 C 0.5183(4) 0.2754(2) 0.2676(3) 0.0210(13) Uani 1 1 d . . . . .
C24 C 0.4703(5) 0.2289(3) 0.2427(3) 0.0265(14) Uani 1 1 d . . . . .
H24 H 0.425241 0.211047 0.269572 0.032 Uiso 1 1 calc R U . . .
C25 C 0.4868(5) 0.2080(3) 0.1791(3) 0.0292(15) Uani 1 1 d . . . . .
H25 H 0.453609 0.175876 0.163012 0.035 Uiso 1 1 calc R U . . .
C26 C 0.5515(5) 0.2340(3) 0.1394(3) 0.0305(16) Uani 1 1 d . . . . .
H26 H 0.563144 0.219890 0.095825 0.037 Uiso 1 1 calc R U . . .
C27 C 0.5982(5) 0.2797(3) 0.1632(3) 0.0255(14) Uani 1 1 d . . . . .
H27 H 0.642396 0.297837 0.135748 0.031 Uiso 1 1 calc R U . . .
C28 C 0.5826(4) 0.3006(2) 0.2270(3) 0.0227(13) Uani 1 1 d . . . . .
H28 H 0.616518 0.332620 0.242850 0.027 Uiso 1 1 calc R U . . .
C29 C 0.3561(5) 0.2947(2) 0.3631(3) 0.0231(14) Uani 1 1 d . . . . .
C30 C 0.3126(5) 0.2626(3) 0.4107(3) 0.0279(15) Uani 1 1 d . . . . .
H30 H 0.351311 0.244919 0.444847 0.034 Uiso 1 1 calc R U . . .
C31 C 0.2147(5) 0.2553(3) 0.4104(4) 0.0372(18) Uani 1 1 d . . . . .
H31 H 0.187318 0.234079 0.444928 0.045 Uiso 1 1 calc R U . . .
C32 C 0.1575(5) 0.2787(3) 0.3605(4) 0.0345(16) Uani 1 1 d . . . . .
H32 H 0.090504 0.272999 0.359246 0.041 Uiso 1 1 calc R U . . .
C33 C 0.1984(5) 0.3105(3) 0.3122(4) 0.0346(17) Uani 1 1 d . . . . .
H33 H 0.159517 0.326953 0.277161 0.042 Uiso 1 1 calc R U . . .
C34 C 0.2958(5) 0.3187(3) 0.3143(3) 0.0271(14) Uani 1 1 d . . . . .
H34 H 0.322306 0.341734 0.281030 0.033 Uiso 1 1 calc R U . . .
C35 C 0.6543(5) 0.4231(3) 0.3249(3) 0.0246(14) Uani 1 1 d . . . . .
C36 C 0.7353(5) 0.3991(3) 0.3533(4) 0.0394(18) Uani 1 1 d . . . . .
H36 H 0.728973 0.367217 0.381046 0.047 Uiso 1 1 calc R U . . .
C37 C 0.8255(6) 0.4192(4) 0.3432(4) 0.053(2) Uani 1 1 d . . . . .
H37 H 0.879631 0.402433 0.365237 0.063 Uiso 1 1 calc R U . . .
C38 C 0.8360(6) 0.4640(4) 0.3007(4) 0.049(2) Uani 1 1 d . . . . .
H38 H 0.897728 0.478156 0.293016 0.059 Uiso 1 1 calc R U . . .
C39 C 0.7561(6) 0.4883(3) 0.2692(4) 0.044(2) Uani 1 1 d . . . . .
H39 H 0.762972 0.518772 0.239377 0.052 Uiso 1 1 calc R U . . .
C40 C 0.6667(5) 0.4680(3) 0.2814(3) 0.0325(16) Uani 1 1 d . . . . .
H40 H 0.612412 0.484967 0.259748 0.039 Uiso 1 1 calc R U . . .
C41 C 0.4380(5) 0.4462(3) 0.3033(3) 0.0247(14) Uani 1 1 d . . . . .
C42 C 0.3753(5) 0.4827(3) 0.3290(4) 0.0339(16) Uani 1 1 d . . . . .
H42 H 0.373388 0.486605 0.376501 0.041 Uiso 1 1 calc R U . . .
C43 C 0.3141(5) 0.5145(3) 0.2877(4) 0.0439(19) Uani 1 1 d . . . . .
H43 H 0.270028 0.539025 0.307318 0.053 Uiso 1 1 calc R U . . .
C44 C 0.3168(5) 0.5108(3) 0.2197(4) 0.0418(19) Uani 1 1 d . . . . .
H44 H 0.275476 0.533029 0.191648 0.050 Uiso 1 1 calc R U . . .
C45 C 0.3798(5) 0.4746(3) 0.1912(3) 0.0370(18) Uani 1 1 d . . . . .
H45 H 0.383099 0.471953 0.143646 0.044 Uiso 1 1 calc R U . . .
C46 C 0.4375(6) 0.4427(3) 0.2329(3) 0.0368(17) Uani 1 1 d . . . . .
H46 H 0.479160 0.416891 0.213099 0.044 Uiso 1 1 calc R U . . .
C47 C 0.5966(4) 0.5014(2) 0.4961(3) 0.0205(12) Uani 1 1 d . . . . .
C48 C 0.6066(4) 0.5198(2) 0.5625(3) 0.0223(13) Uani 1 1 d . . . . .
H48 H 0.589767 0.495586 0.597864 0.027 Uiso 1 1 calc R U . . .
C49 C 0.6402(4) 0.5721(3) 0.5784(3) 0.0246(14) Uani 1 1 d . . . . .
H49 H 0.645515 0.583854 0.624101 0.029 Uiso 1 1 calc R U . . .
C50 C 0.6661(4) 0.6075(3) 0.5277(3) 0.0265(14) Uani 1 1 d . . . . .
H50 H 0.689023 0.643767 0.538625 0.032 Uiso 1 1 calc R U . . .
C51 C 0.6590(4) 0.5909(3) 0.4617(3) 0.0250(14) Uani 1 1 d . . . . .
H51 H 0.677751 0.615187 0.426933 0.030 Uiso 1 1 calc R U . . .
C52 C 0.6239(4) 0.5379(2) 0.4459(3) 0.0230(13) Uani 1 1 d . . . . .
H52 H 0.618538 0.526412 0.400098 0.028 Uiso 1 1 calc R U . . .
C53 C 0.4099(5) 0.4324(2) 0.5034(3) 0.0215(13) Uani 1 1 d . . . . .
C54 C 0.3523(5) 0.3864(3) 0.5081(3) 0.0324(16) Uani 1 1 d . . . . .
H54 H 0.378577 0.350517 0.501069 0.039 Uiso 1 1 calc R U . . .
C55 C 0.2577(5) 0.3907(3) 0.5226(4) 0.0420(19) Uani 1 1 d . . . . .
H55 H 0.219547 0.358248 0.525666 0.050 Uiso 1 1 calc R U . . .
C56 C 0.2188(5) 0.4425(3) 0.5327(4) 0.0376(18) Uani 1 1 d . . . . .
H56 H 0.153939 0.445716 0.543691 0.045 Uiso 1 1 calc R U . . .
C57 C 0.2729(5) 0.4890(3) 0.5270(3) 0.0338(17) Uani 1 1 d . . . . .
H57 H 0.245325 0.524707 0.532251 0.041 Uiso 1 1 calc R U . . .
C58 C 0.3681(5) 0.4841(3) 0.5134(3) 0.0303(15) Uani 1 1 d . . . . .
H58 H 0.405859 0.516730 0.510878 0.036 Uiso 1 1 calc R U . . .
C59 C 0.7683(5) 0.3650(3) 0.5263(3) 0.0260(14) Uani 1 1 d . . . . .
C60 C 0.8124(5) 0.4094(3) 0.5591(4) 0.0381(18) Uani 1 1 d . . . . .
H60 H 0.775384 0.435277 0.582969 0.046 Uiso 1 1 calc R U . . .
C61 C 0.9105(6) 0.4165(3) 0.5575(5) 0.052(2) Uani 1 1 d . . . . .
H61 H 0.939954 0.446965 0.580678 0.062 Uiso 1 1 calc R U . . .
C62 C 0.9658(5) 0.3796(3) 0.5226(5) 0.048(2) Uani 1 1 d . . . . .
H62 H 1.032575 0.385225 0.520747 0.057 Uiso 1 1 calc R U . . .
C63 C 0.9231(5) 0.3352(3) 0.4909(4) 0.0377(18) Uani 1 1 d . . . . .
H63 H 0.959873 0.309352 0.466887 0.045 Uiso 1 1 calc R U . . .
C64 C 0.8257(5) 0.3284(3) 0.4941(4) 0.0311(16) Uani 1 1 d . . . . .
H64 H 0.797093 0.296693 0.472830 0.037 Uiso 1 1 calc R U . . .
C65 C 0.6168(5) 0.3638(2) 0.6306(3) 0.0214(13) Uani 1 1 d . . . . .
C66 C 0.5371(5) 0.3884(3) 0.6567(3) 0.0264(14) Uani 1 1 d . . . . .
H66 H 0.486480 0.400103 0.626570 0.032 Uiso 1 1 calc R U . . .
C67 C 0.5293(5) 0.3966(3) 0.7257(3) 0.0293(15) Uani 1 1 d . . . . .
H67 H 0.474282 0.413984 0.742249 0.035 Uiso 1 1 calc R U . . .
C68 C 0.6011(6) 0.3794(3) 0.7693(3) 0.0344(17) Uani 1 1 d . . . . .
H68 H 0.596206 0.384913 0.816392 0.041 Uiso 1 1 calc R U . . .
C69 C 0.6800(5) 0.3543(3) 0.7457(3) 0.0321(16) Uani 1 1 d . . . . .
H69 H 0.729498 0.341964 0.776333 0.039 Uiso 1 1 calc R U . . .
C70 C 0.6880(5) 0.3467(3) 0.6771(3) 0.0267(14) Uani 1 1 d . . . . .
H70 H 0.743499 0.329405 0.661258 0.032 Uiso 1 1 calc R U . . .
C71 C 0.0790(9) 0.4311(4) 0.6970(5) 0.086(4) Uani 1 1 d . . . . .
H71A H 0.011456 0.423278 0.703012 0.103 Uiso 1 1 calc R U . . .
H71B H 0.112070 0.435456 0.741224 0.103 Uiso 1 1 calc R U . . .
H71C H 0.107429 0.400107 0.672808 0.103 Uiso 1 1 calc R U . . .
C72 C 0.0351(8) 0.5234(4) 0.6843(4) 0.068(3) Uani 1 1 d . . . . .
H72A H -0.024896 0.507542 0.700181 0.081 Uiso 1 1 calc R U . . .
H72B H 0.018244 0.550245 0.647852 0.081 Uiso 1 1 calc R U . . .
C73 C 0.0862(6) 0.5547(3) 0.7430(4) 0.043(2) Uani 1 1 d . . . . .
H73A H 0.154031 0.560422 0.733240 0.051 Uiso 1 1 calc R U . . .
H73B H 0.056447 0.591691 0.748629 0.051 Uiso 1 1 calc R U . . .
C74 C 0.1136(7) 0.5560(3) 0.8600(4) 0.055(2) Uani 1 1 d . . . . .
H74A H 0.180044 0.566637 0.854114 0.066 Uiso 1 1 calc R U . . .
H74B H 0.109427 0.534155 0.901454 0.066 Uiso 1 1 calc R U . . .
H74C H 0.074476 0.589623 0.863141 0.066 Uiso 1 1 calc R U . . .

loop_
_atom_site_aniso_label
_atom_site_aniso_U_11
_atom_site_aniso_U_22
_atom_site_aniso_U_33
_atom_site_aniso_U_23
_atom_site_aniso_U_13
_atom_site_aniso_U_12
Ge1 0.0224(3) 0.0178(3) 0.0145(3) -0.0012(3) -0.0016(3) 0.0016(3)
Ge2 0.0238(3) 0.0174(3) 0.0150(3) 0.0001(3) -0.0009(3) 0.0013(3)
Ge3 0.0210(3) 0.0165(3) 0.0158(3) -0.0013(3) -0.0007(2) 0.0005(3)
Ge4 0.0214(3) 0.0178(3) 0.0155(3) -0.0009(3) -0.0013(3) 0.0001(3)
Fe1 0.0178(4) 0.0157(4) 0.0149(4) 0.0002(3) 0.0003(3) 0.0018(3)
O1 0.058(4) 0.062(4) 0.059(4) 0.009(3) 0.000(3) -0.006(3)
O2 0.065(4) 0.049(3) 0.034(3) 0.006(3) -0.001(3) -0.016(3)
N1 0.018(3) 0.023(3) 0.016(2) 0.002(2) 0.001(2) 0.002(2)
N2 0.021(3) 0.027(3) 0.016(3) 0.003(2) 0.004(2) 0.006(2)
N3 0.022(3) 0.013(2) 0.018(3) -0.003(2) 0.000(2) -0.0001(19)
N4 0.022(3) 0.015(2) 0.022(3) -0.003(2) 0.000(2) 0.003(2)
C1 0.018(3) 0.021(3) 0.018(3) -0.001(2) 0.002(2) -0.001(2)
C2 0.020(3) 0.021(3) 0.023(3) -0.003(2) 0.003(3) 0.007(2)
C3 0.019(3) 0.028(3) 0.024(3) -0.001(3) 0.003(3) 0.003(3)
C4 0.023(3) 0.020(3) 0.014(3) 0.001(2) -0.001(2) 0.001(2)
C5 0.029(4) 0.034(4) 0.022(3) 0.002(3) 0.000(3) 0.008(3)
C6 0.031(4) 0.033(4) 0.027(4) -0.005(3) -0.001(3) 0.003(3)
C7 0.031(4) 0.032(4) 0.018(3) 0.004(3) 0.008(3) 0.010(3)
C8 0.042(4) 0.041(4) 0.021(3) 0.000(3) -0.002(3) 0.008(3)
C9 0.046(5) 0.041(4) 0.023(4) 0.001(3) 0.009(3) 0.003(3)
C10 0.025(4) 0.035(4) 0.029(4) 0.002(3) 0.002(3) 0.006(3)
C11 0.033(4) 0.047(5) 0.028(4) -0.002(3) 0.006(3) 0.015(3)
C12 0.019(3) 0.014(3) 0.017(3) -0.003(2) 0.001(2) 0.002(2)
C13 0.023(3) 0.017(3) 0.023(3) 0.004(2) 0.001(3) -0.004(2)
C14 0.020(3) 0.018(3) 0.027(3) 0.003(3) -0.001(3) 0.000(2)
C15 0.018(3) 0.023(3) 0.025(3) -0.001(3) 0.005(3) -0.002(2)
C16 0.027(3) 0.030(4) 0.023(3) -0.004(3) 0.001(3) -0.001(3)
C17 0.031(4) 0.027(3) 0.026(3) -0.002(3) 0.004(3) 0.006(3)
C18 0.040(4) 0.019(3) 0.017(3) -0.001(2) 0.000(3) -0.001(3)
C19 0.057(5) 0.038(4) 0.027(4) -0.001(3) -0.007(4) -0.007(4)
C20 0.055(5) 0.021(3) 0.034(4) -0.002(3) 0.012(4) 0.006(3)
C21 0.025(3) 0.028(4) 0.029(4) 0.008(3) 0.002(3) -0.006(3)
C22 0.040(4) 0.018(3) 0.041(4) -0.001(3) 0.008(3) -0.002(3)
C23 0.025(3) 0.022(3) 0.016(3) -0.003(2) -0.004(3) 0.009(3)
C24 0.030(4) 0.026(3) 0.024(3) -0.002(3) 0.000(3) 0.002(3)
C25 0.035(4) 0.025(4) 0.027(4) -0.007(3) -0.008(3) 0.006(3)
C26 0.042(4) 0.030(4) 0.019(3) -0.003(3) -0.005(3) 0.013(3)
C27 0.034(4) 0.028(3) 0.015(3) 0.005(3) 0.006(3) 0.008(3)
C28 0.024(3) 0.016(3) 0.028(3) 0.000(3) -0.001(3) -0.001(2)
C29 0.028(3) 0.016(3) 0.025(3) -0.004(2) -0.003(3) 0.000(3)
C30 0.028(4) 0.028(4) 0.028(4) 0.003(3) 0.002(3) 0.000(3)
C31 0.028(4) 0.043(4) 0.041(4) 0.013(4) 0.003(3) -0.003(3)
C32 0.020(3) 0.039(4) 0.043(4) -0.002(3) -0.003(3) -0.006(3)
C33 0.030(4) 0.044(4) 0.029(4) -0.002(3) -0.007(3) 0.003(3)
C34 0.029(4) 0.031(4) 0.021(3) 0.003(3) -0.001(3) 0.002(3)
C35 0.031(4) 0.024(3) 0.020(3) -0.008(3) 0.004(3) 0.002(3)
C36 0.032(4) 0.042(4) 0.044(5) 0.006(4) -0.005(4) -0.005(3)
C37 0.024(4) 0.073(6) 0.060(6) 0.012(5) -0.002(4) -0.004(4)
C38 0.032(5) 0.062(6) 0.055(6) 0.000(4) 0.022(4) -0.010(4)
C39 0.049(5) 0.039(4) 0.044(5) 0.006(4) 0.017(4) -0.012(4)
C40 0.039(4) 0.029(4) 0.030(4) -0.003(3) 0.010(3) 0.003(3)
C41 0.029(3) 0.024(3) 0.021(3) 0.003(3) 0.000(3) -0.005(3)
C42 0.035(4) 0.040(4) 0.027(4) 0.010(3) 0.001(3) 0.004(3)
C43 0.034(4) 0.046(5) 0.052(5) 0.009(4) -0.003(4) 0.012(3)
C44 0.038(4) 0.042(5) 0.043(4) 0.015(4) -0.021(4) -0.003(3)
C45 0.053(5) 0.035(4) 0.022(4) 0.001(3) -0.014(3) -0.007(4)
C46 0.051(5) 0.033(4) 0.026(4) -0.005(3) -0.003(3) 0.006(3)
C47 0.019(3) 0.021(3) 0.021(3) -0.005(2) -0.001(2) 0.003(2)
C48 0.022(3) 0.023(3) 0.021(3) 0.003(3) -0.002(3) 0.001(2)
C49 0.025(3) 0.026(3) 0.022(3) -0.006(3) -0.003(3) -0.002(3)
C50 0.027(3) 0.020(3) 0.032(4) -0.003(3) -0.005(3) -0.002(3)
C51 0.027(3) 0.025(3) 0.023(3) 0.005(3) 0.002(3) -0.004(3)
C52 0.024(3) 0.025(3) 0.019(3) -0.002(3) -0.006(3) -0.002(3)
C53 0.026(3) 0.021(3) 0.017(3) -0.003(2) 0.000(3) 0.006(3)
C54 0.035(4) 0.025(4) 0.037(4) -0.001(3) 0.003(3) 0.000(3)
C55 0.022(4) 0.046(5) 0.058(5) 0.003(4) 0.004(4) -0.007(3)
C56 0.023(4) 0.055(5) 0.034(4) -0.005(4) -0.001(3) 0.005(3)
C57 0.025(4) 0.041(4) 0.035(4) -0.018(3) 0.001(3) 0.012(3)
C58 0.029(4) 0.027(4) 0.034(4) -0.005(3) 0.000(3) 0.002(3)
C59 0.028(4) 0.022(3) 0.027(4) 0.005(3) -0.004(3) 0.003(3)
C60 0.038(4) 0.021(4) 0.054(5) 0.008(3) -0.007(4) -0.001(3)
C61 0.044(5) 0.034(4) 0.075(6) 0.017(4) -0.025(4) -0.020(4)
C62 0.023(4) 0.047(5) 0.072(6) 0.019(4) -0.004(4) -0.005(4)
C63 0.025(4) 0.050(5) 0.039(4) 0.008(4) 0.002(3) 0.002(3)
C64 0.025(4) 0.029(4) 0.040(4) 0.006(3) 0.004(3) -0.002(3)
C65 0.034(4) 0.015(3) 0.016(3) 0.002(2) -0.001(3) -0.003(2)
C66 0.037(4) 0.026(3) 0.016(3) 0.003(3) 0.001(3) -0.002(3)
C67 0.040(4) 0.024(3) 0.025(4) 0.000(3) 0.007(3) 0.003(3)
C68 0.053(5) 0.031(4) 0.019(3) -0.004(3) -0.001(3) -0.011(3)
C69 0.033(4) 0.038(4) 0.024(4) 0.000(3) -0.008(3) -0.004(3)
C70 0.031(4) 0.027(3) 0.021(3) 0.000(3) -0.007(3) -0.001(3)
C71 0.130(11) 0.047(6) 0.078(8) 0.012(6) -0.031(7) -0.022(6)
C72 0.089(8) 0.085(7) 0.030(5) 0.007(5) 0.010(5) 0.040(6)
C73 0.052(5) 0.049(5) 0.028(4) 0.002(3) 0.001(4) -0.007(4)
C74 0.086(7) 0.044(5) 0.035(5) 0.001(4) -0.004(5) -0.020(5)

loop_
_atom_type_symbol
_atom_type_description
_atom_type_scat_dispersion_real
_atom_type_scat_dispersion_imag
_atom_type_scat_source
C C 0.0033 0.0016
;
International Tables for Crystallography
(Vol. C, Tables 4.2.6.8 and 6.1.1.4)
;
H H 0.0000 0.0000
;
International Tables for Crystallography
(Vol. C, Table 6.1.1.4)
;
N N 0.0061 0.0033
;
International Tables for Crystallography
(Vol. C, Tables 4.2.6.8 and 6.1.1.4)
;
O O 0.0106 0.0060
;
International Tables for Crystallography
(Vol. C, Tables 4.2.6.8 and 6.1.1.4)
;
Fe Fe 0.3463 0.8444
;
International Tables for Crystallography
(Vol. C, Tables 4.2.6.8 and 6.1.1.4)
;
Ge Ge 0.1547 1.8001
;
International Tables for Crystallography
(Vol. C, Tables 4.2.6.8 and 6.1.1.4)
;

loop_
_geom_angle_atom_site_label_1
_geom_angle_atom_site_label_2
_geom_angle_atom_site_label_3
_geom_angle
_geom_angle_site_symmetry_1
_geom_angle_site_symmetry_3
_geom_angle_publ_flag
C29 Ge1 C23 100.1(2) . . ?
C29 Ge1 Ge2 104.74(17) . . ?
C23 Ge1 Ge2 103.46(18) . . ?
C29 Ge1 Fe1 112.34(18) . . ?
C23 Ge1 Fe1 124.48(16) . . ?
Ge2 Ge1 Fe1 109.74(3) . . ?
C41 Ge2 C35 104.4(3) . . ?
C41 Ge2 Ge3 115.18(19) . . ?
C35 Ge2 Ge3 102.86(18) . . ?
C41 Ge2 Ge1 115.99(18) . . ?
C35 Ge2 Ge1 115.50(18) . . ?
Ge3 Ge2 Ge1 102.52(3) . . ?
C47 Ge3 C53 104.0(2) . . ?
C47 Ge3 Ge2 115.46(17) . . ?
C53 Ge3 Ge2 103.90(17) . . ?
C47 Ge3 Ge4 115.36(17) . . ?
C53 Ge3 Ge4 112.33(18) . . ?
Ge2 Ge3 Ge4 105.33(3) . . ?
C59 Ge4 C65 99.0(3) . . ?
C59 Ge4 Ge3 106.43(18) . . ?
C65 Ge4 Ge3 103.68(17) . . ?
C59 Ge4 Fe1 111.83(19) . . ?
C65 Ge4 Fe1 126.69(17) . . ?
Ge3 Ge4 Fe1 107.48(3) . . ?
C1 Fe1 C12 99.3(2) . . ?
C1 Fe1 Ge1 120.30(16) . . ?
C12 Fe1 Ge1 110.92(15) . . ?
C1 Fe1 Ge4 106.91(16) . . ?
C12 Fe1 Ge4 120.52(15) . . ?
Ge1 Fe1 Ge4 100.18(3) . . ?
C72 O1 C71 111.1(8) . . ?
C73 O2 C74 109.3(6) . . ?
C1 N1 C2 111.4(5) . . ?
C1 N1 C4 121.2(5) . . ?
C2 N1 C4 127.3(5) . . ?
C1 N2 C3 111.7(5) . . ?
C1 N2 C7 121.0(5) . . ?
C3 N2 C7 127.2(5) . . ?
C12 N3 C13 111.2(5) . . ?
C12 N3 C15 121.6(5) . . ?
C13 N3 C15 127.2(5) . . ?
C12 N4 C14 110.9(5) . . ?
C12 N4 C18 121.8(5) . . ?
C14 N4 C18 127.2(5) . . ?
N2 C1 N1 103.6(5) . . ?
N2 C1 Fe1 132.2(4) . . ?
N1 C1 Fe1 124.1(4) . . ?
C3 C2 N1 106.5(5) . . ?
C3 C2 C10 128.1(6) . . ?
N1 C2 C10 125.3(5) . . ?
C2 C3 N2 106.7(5) . . ?
C2 C3 C11 127.5(6) . . ?
N2 C3 C11 125.8(6) . . ?
N1 C4 C5 111.5(5) . . ?
N1 C4 C6 111.8(5) . . ?
C5 C4 C6 112.6(5) . . ?
N1 C4 H4 106.8 . . ?
C5 C4 H4 106.8 . . ?
C6 C4 H4 106.8 . . ?
C4 C5 H5A 109.5 . . ?
C4 C5 H5B 109.5 . . ?
H5A C5 H5B 109.5 . . ?
C4 C5 H5C 109.5 . . ?
H5A C5 H5C 109.5 . . ?
H5B C5 H5C 109.5 . . ?
C4 C6 H6A 109.5 . . ?
C4 C6 H6B 109.5 . . ?
H6A C6 H6B 109.5 . . ?
C4 C6 H6C 109.5 . . ?
H6A C6 H6C 109.5 . . ?
H6B C6 H6C 109.5 . . ?
N2 C7 C8 112.8(5) . . ?
N2 C7 C9 111.4(6) . . ?
C8 C7 C9 112.2(5) . . ?
N2 C7 H7 106.7 . . ?
C8 C7 H7 106.7 . . ?
C9 C7 H7 106.7 . . ?
C7 C8 H8A 109.5 . . ?
C7 C8 H8B 109.5 . . ?
H8A C8 H8B 109.5 . . ?
C7 C8 H8C 109.5 . . ?
H8A C8 H8C 109.5 . . ?
H8B C8 H8C 109.5 . . ?
C7 C9 H9A 109.5 . . ?
C7 C9 H9B 109.5 . . ?
H9A C9 H9B 109.5 . . ?
C7 C9 H9C 109.5 . . ?
H9A C9 H9C 109.5 . . ?
H9B C9 H9C 109.5 . . ?
C2 C10 H10A 109.5 . . ?
C2 C10 H10B 109.5 . . ?
H10A C10 H10B 109.5 . . ?
C2 C10 H10C 109.5 . . ?
H10A C10 H10C 109.5 . . ?
H10B C10 H10C 109.5 . . ?
C3 C11 H11A 109.5 . . ?
C3 C11 H11B 109.5 . . ?
H11A C11 H11B 109.5 . . ?
C3 C11 H11C 109.5 . . ?
H11A C11 H11C 109.5 . . ?
H11B C11 H11C 109.5 . . ?
N4 C12 N3 104.4(5) . . ?
N4 C12 Fe1 124.5(4) . . ?
N3 C12 Fe1 130.7(4) . . ?
C14 C13 N3 106.5(5) . . ?
C14 C13 C21 128.2(5) . . ?
N3 C13 C21 125.3(5) . . ?
C13 C14 N4 107.1(5) . . ?
C13 C14 C22 128.0(6) . . ?
N4 C14 C22 124.9(5) . . ?
N3 C15 C17 111.8(5) . . ?
N3 C15 C16 112.3(5) . . ?
C17 C15 C16 113.3(5) . . ?
N3 C15 H15 106.2 . . ?
C17 C15 H15 106.2 . . ?
C16 C15 H15 106.2 . . ?
C15 C16 H16A 109.5 . . ?
C15 C16 H16B 109.5 . . ?
H16A C16 H16B 109.5 . . ?
C15 C16 H16C 109.5 . . ?
H16A C16 H16C 109.5 . . ?
H16B C16 H16C 109.5 . . ?
C15 C17 H17A 109.5 . . ?
C15 C17 H17B 109.5 . . ?
H17A C17 H17B 109.5 . . ?
C15 C17 H17C 109.5 . . ?
H17A C17 H17C 109.5 . . ?
H17B C17 H17C 109.5 . . ?
N4 C18 C20 111.8(5) . . ?
N4 C18 C19 112.0(6) . . ?
C20 C18 C19 113.8(6) . . ?
N4 C18 H18 106.2 . . ?
C20 C18 H18 106.2 . . ?
C19 C18 H18 106.2 . . ?
C18 C19 H19A 109.5 . . ?
C18 C19 H19B 109.5 . . ?
H19A C19 H19B 109.5 . . ?
C18 C19 H19C 109.5 . . ?
H19A C19 H19C 109.5 . . ?
H19B C19 H19C 109.5 . . ?
C18 C20 H20A 109.5 . . ?
C18 C20 H20B 109.5 . . ?
H20A C20 H20B 109.5 . . ?
C18 C20 H20C 109.5 . . ?
H20A C20 H20C 109.5 . . ?
H20B C20 H20C 109.5 . . ?
C13 C21 H21A 109.5 . . ?
C13 C21 H21B 109.5 . . ?
H21A C21 H21B 109.5 . . ?
C13 C21 H21C 109.5 . . ?
H21A C21 H21C 109.5 . . ?
H21B C21 H21C 109.5 . . ?
C14 C22 H22A 109.5 . . ?
C14 C22 H22B 109.5 . . ?
H22A C22 H22B 109.5 . . ?
C14 C22 H22C 109.5 . . ?
H22A C22 H22C 109.5 . . ?
H22B C22 H22C 109.5 . . ?
C28 C23 C24 117.9(5) . . ?
C28 C23 Ge1 122.7(5) . . ?
C24 C23 Ge1 119.4(5) . . ?
C23 C24 C25 121.3(6) . . ?
C23 C24 H24 119.4 . . ?
C25 C24 H24 119.4 . . ?
C26 C25 C24 119.8(6) . . ?
C26 C25 H25 120.1 . . ?
C24 C25 H25 120.1 . . ?
C27 C26 C25 119.3(6) . . ?
C27 C26 H26 120.3 . . ?
C25 C26 H26 120.3 . . ?
C26 C27 C28 121.1(6) . . ?
C26 C27 H27 119.4 . . ?
C28 C27 H27 119.4 . . ?
C23 C28 C27 120.6(6) . . ?
C23 C28 H28 119.7 . . ?
C27 C28 H28 119.7 . . ?
C34 C29 C30 115.8(6) . . ?
C34 C29 Ge1 122.8(5) . . ?
C30 C29 Ge1 121.2(5) . . ?
C29 C30 C31 122.4(6) . . ?
C29 C30 H30 118.8 . . ?
C31 C30 H30 118.8 . . ?
C32 C31 C30 120.1(7) . . ?
C32 C31 H31 120.0 . . ?
C30 C31 H31 120.0 . . ?
C31 C32 C33 118.9(7) . . ?
C31 C32 H32 120.5 . . ?
C33 C32 H32 120.5 . . ?
C32 C33 C34 120.3(6) . . ?
C32 C33 H33 119.9 . . ?
C34 C33 H33 119.9 . . ?
C33 C34 C29 122.4(6) . . ?
C33 C34 H34 118.8 . . ?
C29 C34 H34 118.8 . . ?
C36 C35 C40 116.9(7) . . ?
C36 C35 Ge2 119.4(5) . . ?
C40 C35 Ge2 122.9(5) . . ?
C35 C36 C37 122.9(7) . . ?
C35 C36 H36 118.6 . . ?
C37 C36 H36 118.6 . . ?
C36 C37 C38 119.2(8) . . ?
C36 C37 H37 120.4 . . ?
C38 C37 H37 120.4 . . ?
C37 C38 C39 119.7(7) . . ?
C37 C38 H38 120.2 . . ?
C39 C38 H38 120.2 . . ?
C40 C39 C38 119.8(7) . . ?
C40 C39 H39 120.1 . . ?
C38 C39 H39 120.1 . . ?
C39 C40 C35 121.4(7) . . ?
C39 C40 H40 119.3 . . ?
C35 C40 H40 119.3 . . ?
C42 C41 C46 116.1(6) . . ?
C42 C41 Ge2 124.3(5) . . ?
C46 C41 Ge2 119.6(5) . . ?
C41 C42 C43 121.9(7) . . ?
C41 C42 H42 119.0 . . ?
C43 C42 H42 119.0 . . ?
C44 C43 C42 120.3(7) . . ?
C44 C43 H43 119.8 . . ?
C42 C43 H43 119.8 . . ?
C43 C44 C45 119.8(7) . . ?
C43 C44 H44 120.1 . . ?
C45 C44 H44 120.1 . . ?
C46 C45 C44 118.7(7) . . ?
C46 C45 H45 120.7 . . ?
C44 C45 H45 120.7 . . ?
C45 C46 C41 123.1(7) . . ?
C45 C46 H46 118.4 . . ?
C41 C46 H46 118.4 . . ?
C48 C47 C52 117.3(5) . . ?
C48 C47 Ge3 119.8(4) . . ?
C52 C47 Ge3 122.9(4) . . ?
C49 C48 C47 121.8(6) . . ?
C49 C48 H48 119.1 . . ?
C47 C48 H48 119.1 . . ?
C48 C49 C50 119.8(6) . . ?
C48 C49 H49 120.1 . . ?
C50 C49 H49 120.1 . . ?
C51 C50 C49 120.5(6) . . ?
C51 C50 H50 119.7 . . ?
C49 C50 H50 119.7 . . ?
C50 C51 C52 119.4(6) . . ?
C50 C51 H51 120.3 . . ?
C52 C51 H51 120.3 . . ?
C47 C52 C51 121.3(6) . . ?
C47 C52 H52 119.4 . . ?
C51 C52 H52 119.4 . . ?
C54 C53 C58 117.0(6) . . ?
C54 C53 Ge3 122.2(5) . . ?
C58 C53 Ge3 120.6(5) . . ?
C53 C54 C55 122.0(6) . . ?
C53 C54 H54 119.0 . . ?
C55 C54 H54 119.0 . . ?
C56 C55 C54 119.5(7) . . ?
C56 C55 H55 120.3 . . ?
C54 C55 H55 120.3 . . ?
C57 C56 C55 120.2(7) . . ?
C57 C56 H56 119.9 . . ?
C55 C56 H56 119.9 . . ?
C56 C57 C58 119.8(6) . . ?
C56 C57 H57 120.1 . . ?
C58 C57 H57 120.1 . . ?
C57 C58 C53 121.5(6) . . ?
C57 C58 H58 119.3 . . ?
C53 C58 H58 119.3 . . ?
C64 C59 C60 117.0(6) . . ?
C64 C59 Ge4 120.0(5) . . ?
C60 C59 Ge4 122.6(5) . . ?
C59 C60 C61 120.4(7) . . ?
C59 C60 H60 119.8 . . ?
C61 C60 H60 119.8 . . ?
C62 C61 C60 120.9(7) . . ?
C62 C61 H61 119.6 . . ?
C60 C61 H61 119.6 . . ?
C63 C62 C61 119.1(7) . . ?
C63 C62 H62 120.5 . . ?
C61 C62 H62 120.5 . . ?
C62 C63 C64 119.2(7) . . ?
C62 C63 H63 120.4 . . ?
C64 C63 H63 120.4 . . ?
C59 C64 C63 123.3(7) . . ?
C59 C64 H64 118.3 . . ?
C63 C64 H64 118.3 . . ?
C66 C65 C70 116.6(6) . . ?
C66 C65 Ge4 123.4(5) . . ?
C70 C65 Ge4 119.9(5) . . ?
C65 C66 C67 121.8(6) . . ?
C65 C66 H66 119.1 . . ?
C67 C66 H66 119.1 . . ?
C68 C67 C66 119.5(6) . . ?
C68 C67 H67 120.3 . . ?
C66 C67 H67 120.3 . . ?
C67 C68 C69 120.4(6) . . ?
C67 C68 H68 119.8 . . ?
C69 C68 H68 119.8 . . ?
C68 C69 C70 120.0(7) . . ?
C68 C69 H69 120.0 . . ?
C70 C69 H69 120.0 . . ?
C69 C70 C65 121.7(6) . . ?
C69 C70 H70 119.1 . . ?
C65 C70 H70 119.1 . . ?
O1 C71 H71A 109.5 . . ?
O1 C71 H71B 109.5 . . ?
H71A C71 H71B 109.5 . . ?
O1 C71 H71C 109.5 . . ?
H71A C71 H71C 109.5 . . ?
H71B C71 H71C 109.5 . . ?
O1 C72 C73 113.7(8) . . ?
O1 C72 H72A 108.8 . . ?
C73 C72 H72A 108.8 . . ?
O1 C72 H72B 108.8 . . ?
C73 C72 H72B 108.8 . . ?
H72A C72 H72B 107.7 . . ?
O2 C73 C72 109.0(7) . . ?
O2 C73 H73A 109.9 . . ?
C72 C73 H73A 109.9 . . ?
O2 C73 H73B 109.9 . . ?
C72 C73 H73B 109.9 . . ?
H73A C73 H73B 108.3 . . ?
O2 C74 H74A 109.5 . . ?
O2 C74 H74B 109.5 . . ?
H74A C74 H74B 109.5 . . ?
O2 C74 H74C 109.5 . . ?
H74A C74 H74C 109.5 . . ?
H74B C74 H74C 109.5 . . ?

loop_
_geom_bond_atom_site_label_1
_geom_bond_atom_site_label_2
_geom_bond_distance
_geom_bond_site_symmetry_2
_geom_bond_publ_flag
Ge1 C29 1.991(6) . ?
Ge1 C23 2.007(6) . ?
Ge1 Ge2 2.4726(9) . ?
Ge1 Fe1 2.5714(10) . ?
Ge2 C41 1.954(6) . ?
Ge2 C35 1.969(7) . ?
Ge2 Ge3 2.4300(8) . ?
Ge3 C47 1.970(6) . ?
Ge3 C53 1.979(6) . ?
Ge3 Ge4 2.4730(9) . ?
Ge4 C59 1.996(7) . ?
Ge4 C65 1.998(6) . ?
Ge4 Fe1 2.5840(10) . ?
Fe1 C1 2.121(6) . ?
Fe1 C12 2.126(6) . ?
O1 C72 1.361(10) . ?
O1 C71 1.443(10) . ?
O2 C73 1.420(8) . ?
O2 C74 1.445(9) . ?
N1 C1 1.368(7) . ?
N1 C2 1.386(7) . ?
N1 C4 1.475(7) . ?
N2 C1 1.357(7) . ?
N2 C3 1.387(7) . ?
N2 C7 1.482(7) . ?
N3 C12 1.359(7) . ?
N3 C13 1.388(7) . ?
N3 C15 1.475(7) . ?
N4 C12 1.359(7) . ?
N4 C14 1.387(7) . ?
N4 C18 1.474(8) . ?
C2 C3 1.348(9) . ?
C2 C10 1.491(9) . ?
C3 C11 1.504(9) . ?
C4 C5 1.511(8) . ?
C4 C6 1.513(8) . ?
C4 H4 1.0000 . ?
C5 H5A 0.9800 . ?
C5 H5B 0.9800 . ?
C5 H5C 0.9800 . ?
C6 H6A 0.9800 . ?
C6 H6B 0.9800 . ?
C6 H6C 0.9800 . ?
C7 C8 1.508(9) . ?
C7 C9 1.514(9) . ?
C7 H7 1.0000 . ?
C8 H8A 0.9800 . ?
C8 H8B 0.9800 . ?
C8 H8C 0.9800 . ?
C9 H9A 0.9800 . ?
C9 H9B 0.9800 . ?
C9 H9C 0.9800 . ?
C10 H10A 0.9800 . ?
C10 H10B 0.9800 . ?
C10 H10C 0.9800 . ?
C11 H11A 0.9800 . ?
C11 H11B 0.9800 . ?
C11 H11C 0.9800 . ?
C13 C14 1.347(8) . ?
C13 C21 1.484(8) . ?
C14 C22 1.511(8) . ?
C15 C17 1.511(8) . ?
C15 C16 1.514(9) . ?
C15 H15 1.0000 . ?
C16 H16A 0.9800 . ?
C16 H16B 0.9800 . ?
C16 H16C 0.9800 . ?
C17 H17A 0.9800 . ?
C17 H17B 0.9800 . ?
C17 H17C 0.9800 . ?
C18 C20 1.508(9) . ?
C18 C19 1.521(9) . ?
C18 H18 1.0000 . ?
C19 H19A 0.9800 . ?
C19 H19B 0.9800 . ?
C19 H19C 0.9800 . ?
C20 H20A 0.9800 . ?
C20 H20B 0.9800 . ?
C20 H20C 0.9800 . ?
C21 H21A 0.9800 . ?
C21 H21B 0.9800 . ?
C21 H21C 0.9800 . ?
C22 H22A 0.9800 . ?
C22 H22B 0.9800 . ?
C22 H22C 0.9800 . ?
C23 C28 1.377(9) . ?
C23 C24 1.383(8) . ?
C24 C25 1.386(9) . ?
C24 H24 0.9500 . ?
C25 C26 1.379(10) . ?
C25 H25 0.9500 . ?
C26 C27 1.354(9) . ?
C26 H26 0.9500 . ?
C27 C28 1.390(8) . ?
C27 H27 0.9500 . ?
C28 H28 0.9500 . ?
C29 C34 1.383(8) . ?
C29 C30 1.383(9) . ?
C30 C31 1.387(9) . ?
C30 H30 0.9500 . ?
C31 C32 1.368(10) . ?
C31 H31 0.9500 . ?
C32 C33 1.372(10) . ?
C32 H32 0.9500 . ?
C33 C34 1.382(9) . ?
C33 H33 0.9500 . ?
C34 H34 0.9500 . ?
C35 C36 1.374(9) . ?
C35 C40 1.398(9) . ?
C36 C37 1.378(10) . ?
C36 H36 0.9500 . ?
C37 C38 1.379(11) . ?
C37 H37 0.9500 . ?
C38 C39 1.389(11) . ?
C38 H38 0.9500 . ?
C39 C40 1.378(10) . ?
C39 H39 0.9500 . ?
C40 H40 0.9500 . ?
C41 C42 1.358(9) . ?
C41 C46 1.399(9) . ?
C42 C43 1.390(9) . ?
C42 H42 0.9500 . ?
C43 C44 1.356(11) . ?
C43 H43 0.9500 . ?
C44 C45 1.380(10) . ?
C44 H44 0.9500 . ?
C45 C46 1.365(10) . ?
C45 H45 0.9500 . ?
C46 H46 0.9500 . ?
C47 C48 1.392(8) . ?
C47 C52 1.393(8) . ?
C48 C49 1.373(8) . ?
C48 H48 0.9500 . ?
C49 C50 1.380(9) . ?
C49 H49 0.9500 . ?
C50 C51 1.368(9) . ?
C50 H50 0.9500 . ?
C51 C52 1.397(8) . ?
C51 H51 0.9500 . ?
C52 H52 0.9500 . ?
C53 C54 1.376(9) . ?
C53 C58 1.392(9) . ?
C54 C55 1.377(9) . ?
C54 H54 0.9500 . ?
C55 C56 1.377(10) . ?
C55 H55 0.9500 . ?
C56 C57 1.358(10) . ?
C56 H56 0.9500 . ?
C57 C58 1.381(9) . ?
C57 H57 0.9500 . ?
C58 H58 0.9500 . ?
C59 C64 1.371(9) . ?
C59 C60 1.382(10) . ?
C60 C61 1.391(10) . ?
C60 H60 0.9500 . ?
C61 C62 1.384(12) . ?
C61 H61 0.9500 . ?
C62 C63 1.363(11) . ?
C62 H62 0.9500 . ?
C63 C64 1.383(9) . ?
C63 H63 0.9500 . ?
C64 H64 0.9500 . ?
C65 C66 1.387(9) . ?
C65 C70 1.390(8) . ?
C66 C67 1.393(8) . ?
C66 H66 0.9500 . ?
C67 C68 1.364(10) . ?
C67 H67 0.9500 . ?
C68 C69 1.363(10) . ?
C68 H68 0.9500 . ?
C69 C70 1.383(9) . ?
C69 H69 0.9500 . ?
C70 H70 0.9500 . ?
C71 H71A 0.9800 . ?
C71 H71B 0.9800 . ?
C71 H71C 0.9800 . ?
C72 C73 1.537(12) . ?
C72 H72A 0.9900 . ?
C72 H72B 0.9900 . ?
C73 H73A 0.9900 . ?
C73 H73B 0.9900 . ?
C74 H74A 0.9800 . ?
C74 H74B 0.9800 . ?
C74 H74C 0.9800 . ?

loop_
_geom_torsion_atom_site_label_1
_geom_torsion_atom_site_label_2
_geom_torsion_atom_site_label_3
_geom_torsion_atom_site_label_4
_geom_torsion
_geom_torsion_site_symmetry_1
_geom_torsion_site_symmetry_2
_geom_torsion_site_symmetry_3
_geom_torsion_site_symmetry_4
_geom_torsion_publ_flag
C3 N2 C1 N1 -0.4(7) . . . . ?
C7 N2 C1 N1 -176.6(5) . . . . ?
C3 N2 C1 Fe1 174.9(5) . . . . ?
C7 N2 C1 Fe1 -1.3(9) . . . . ?
C2 N1 C1 N2 1.0(6) . . . . ?
C4 N1 C1 N2 179.0(5) . . . . ?
C2 N1 C1 Fe1 -174.8(4) . . . . ?
C4 N1 C1 Fe1 3.3(7) . . . . ?
C1 N1 C2 C3 -1.3(7) . . . . ?
C4 N1 C2 C3 -179.1(5) . . . . ?
C1 N1 C2 C10 175.2(6) . . . . ?
C4 N1 C2 C10 -2.7(10) . . . . ?
N1 C2 C3 N2 1.0(7) . . . . ?
C10 C2 C3 N2 -175.4(6) . . . . ?
N1 C2 C3 C11 -179.7(6) . . . . ?
C10 C2 C3 C11 3.9(11) . . . . ?
C1 N2 C3 C2 -0.4(7) . . . . ?
C7 N2 C3 C2 175.6(6) . . . . ?
C1 N2 C3 C11 -179.7(6) . . . . ?
C7 N2 C3 C11 -3.7(10) . . . . ?
C1 N1 C4 C5 108.4(6) . . . . ?
C2 N1 C4 C5 -73.9(7) . . . . ?
C1 N1 C4 C6 -124.5(6) . . . . ?
C2 N1 C4 C6 53.2(8) . . . . ?
C1 N2 C7 C8 -114.1(6) . . . . ?
C3 N2 C7 C8 70.3(8) . . . . ?
C1 N2 C7 C9 118.7(6) . . . . ?
C3 N2 C7 C9 -56.9(8) . . . . ?
C14 N4 C12 N3 -1.1(6) . . . . ?
C18 N4 C12 N3 177.4(5) . . . . ?
C14 N4 C12 Fe1 172.1(4) . . . . ?
C18 N4 C12 Fe1 -9.5(8) . . . . ?
C13 N3 C12 N4 0.9(6) . . . . ?
C15 N3 C12 N4 -176.3(5) . . . . ?
C13 N3 C12 Fe1 -171.6(4) . . . . ?
C15 N3 C12 Fe1 11.1(8) . . . . ?
C12 N3 C13 C14 -0.5(7) . . . . ?
C15 N3 C13 C14 176.6(6) . . . . ?
C12 N3 C13 C21 178.5(6) . . . . ?
C15 N3 C13 C21 -4.4(10) . . . . ?
N3 C13 C14 N4 -0.2(7) . . . . ?
C21 C13 C14 N4 -179.1(6) . . . . ?
N3 C13 C14 C22 178.3(6) . . . . ?
C21 C13 C14 C22 -0.6(11) . . . . ?
C12 N4 C14 C13 0.8(7) . . . . ?
C18 N4 C14 C13 -177.5(6) . . . . ?
C12 N4 C14 C22 -177.8(6) . . . . ?
C18 N4 C14 C22 3.9(10) . . . . ?
C12 N3 C15 C17 113.3(6) . . . . ?
C13 N3 C15 C17 -63.4(8) . . . . ?
C12 N3 C15 C16 -117.9(6) . . . . ?
C13 N3 C15 C16 65.3(8) . . . . ?
C12 N4 C18 C20 112.9(6) . . . . ?
C14 N4 C18 C20 -68.9(8) . . . . ?
C12 N4 C18 C19 -118.0(6) . . . . ?
C14 N4 C18 C19 60.2(8) . . . . ?
C28 C23 C24 C25 0.6(9) . . . . ?
Ge1 C23 C24 C25 -176.2(5) . . . . ?
C23 C24 C25 C26 -0.6(10) . . . . ?
C24 C25 C26 C27 0.0(10) . . . . ?
C25 C26 C27 C28 0.5(10) . . . . ?
C24 C23 C28 C27 -0.1(9) . . . . ?
Ge1 C23 C28 C27 176.7(5) . . . . ?
C26 C27 C28 C23 -0.5(10) . . . . ?
C34 C29 C30 C31 -0.8(10) . . . . ?
Ge1 C29 C30 C31 -176.6(5) . . . . ?
C29 C30 C31 C32 2.3(11) . . . . ?
C30 C31 C32 C33 -1.8(11) . . . . ?
C31 C32 C33 C34 -0.1(11) . . . . ?
C32 C33 C34 C29 1.7(11) . . . . ?
C30 C29 C34 C33 -1.2(9) . . . . ?
Ge1 C29 C34 C33 174.5(5) . . . . ?
C40 C35 C36 C37 3.4(11) . . . . ?
Ge2 C35 C36 C37 -166.6(6) . . . . ?
C35 C36 C37 C38 -2.7(13) . . . . ?
C36 C37 C38 C39 0.4(13) . . . . ?
C37 C38 C39 C40 1.0(12) . . . . ?
C38 C39 C40 C35 -0.2(11) . . . . ?
C36 C35 C40 C39 -1.9(10) . . . . ?
Ge2 C35 C40 C39 167.7(5) . . . . ?
C46 C41 C42 C43 0.3(10) . . . . ?
Ge2 C41 C42 C43 177.8(6) . . . . ?
C41 C42 C43 C44 -1.5(12) . . . . ?
C42 C43 C44 C45 0.9(12) . . . . ?
C43 C44 C45 C46 0.9(11) . . . . ?
C44 C45 C46 C41 -2.2(11) . . . . ?
C42 C41 C46 C45 1.6(11) . . . . ?
Ge2 C41 C46 C45 -176.0(6) . . . . ?
C52 C47 C48 C49 1.3(9) . . . . ?
Ge3 C47 C48 C49 -177.7(5) . . . . ?
C47 C48 C49 C50 -0.9(9) . . . . ?
C48 C49 C50 C51 -0.3(10) . . . . ?
C49 C50 C51 C52 0.9(10) . . . . ?
C48 C47 C52 C51 -0.6(9) . . . . ?
Ge3 C47 C52 C51 178.3(5) . . . . ?
C50 C51 C52 C47 -0.4(9) . . . . ?
C58 C53 C54 C55 -0.5(10) . . . . ?
Ge3 C53 C54 C55 -175.8(6) . . . . ?
C53 C54 C55 C56 0.1(11) . . . . ?
C54 C55 C56 C57 1.3(11) . . . . ?
C55 C56 C57 C58 -2.4(11) . . . . ?
C56 C57 C58 C53 2.0(10) . . . . ?
C54 C53 C58 C57 -0.5(10) . . . . ?
Ge3 C53 C58 C57 174.8(5) . . . . ?
C64 C59 C60 C61 1.4(10) . . . . ?
Ge4 C59 C60 C61 175.0(5) . . . . ?
C59 C60 C61 C62 0.6(12) . . . . ?
C60 C61 C62 C63 -1.6(12) . . . . ?
C61 C62 C63 C64 0.4(12) . . . . ?
C60 C59 C64 C63 -2.6(10) . . . . ?
Ge4 C59 C64 C63 -176.4(5) . . . . ?
C62 C63 C64 C59 1.8(11) . . . . ?
C70 C65 C66 C67 1.0(9) . . . . ?
Ge4 C65 C66 C67 177.8(5) . . . . ?
C65 C66 C67 C68 -0.7(10) . . . . ?
C66 C67 C68 C69 -0.2(10) . . . . ?
C67 C68 C69 C70 0.8(10) . . . . ?
C68 C69 C70 C65 -0.5(10) . . . . ?
C66 C65 C70 C69 -0.4(9) . . . . ?
Ge4 C65 C70 C69 -177.3(5) . . . . ?
C71 O1 C72 C73 84.4(10) . . . . ?
C74 O2 C73 C72 -170.9(7) . . . . ?
O1 C72 C73 O2 -79.9(10) . . . . ?
